data_1568504
loop_
_publ_author_name
'Palacios-Corella, Mario'
'Garc&#xed;a-L&#xf3;pez, V&#xed;ctor'
'Waerenborgh, Joao Carlos'
'Vieira, Bruno J. C.'
'M&#xed;nguez Espallargas, Guillermo'
'Clemente-Le&#xf3;n, Miguel'
'Coronado, Eugenio'

_publ_section_title
;
 Redox and guest tunable spin-crossover properties in a polymeric
 polyoxometalate.
;
_journal_issue 11
_journal_name_full 'Chemical science'
_journal_page_first 3048
_journal_page_last 3055
_journal_paper_doi 10.1039/d2sc05800f
_journal_volume 14
_journal_year 2023
_chemical_formula_moiety 'C32 H32 N12 O21 V6, 2(C10 H10 Co), 4(C2 H3 N)'
_chemical_formula_sum 'C60 H64 Co2 N16 O21 V6'
_chemical_formula_weight 1768.77
_space_group_crystal_system triclinic
_space_group_IT_number 2
_space_group_name_Hall '-P 1'
_space_group_name_H-M_alt 'P -1'
_atom_sites_solution_hydrogens mixed
_atom_sites_solution_primary dual
_audit_creation_date 2022-10-19
_audit_creation_method
;
Olex2 1.2
(compiled May 18 2018 14:05:52 for OlexSys, GUI svn.r5506)
;
_audit_update_record
;
2022-10-19 deposited with the CCDC.	2023-02-22 downloaded from the CCDC.
;
_cell_angle_alpha 79.422(2)
_cell_angle_beta 80.163(2)
_cell_angle_gamma 76.369(3)
_cell_formula_units_Z 1
_cell_length_a 9.8603(3)
_cell_length_b 12.1228(4)
_cell_length_c 17.2505(4)
_cell_measurement_reflns_used 7808
_cell_measurement_temperature 120.00(10)
_cell_measurement_theta_max 27.9210
_cell_measurement_theta_min 2.9770
_cell_volume 1952.25(10)
_computing_cell_refinement 'CrysAlisPro 1.171.40.84a (Rigaku OD, 2020)'
_computing_data_collection 'CrysAlisPro 1.171.40.84a (Rigaku OD, 2020)'
_computing_data_reduction 'CrysAlisPro 1.171.40.84a (Rigaku OD, 2020)'
_computing_molecular_graphics 'Olex2 (Dolomanov et al., 2009)'
_computing_publication_material 'Olex2 (Dolomanov et al., 2009)'
_computing_structure_refinement 'ShelXL (Sheldrick, 2015)'
_computing_structure_solution 'ShelXT (Sheldrick, 2015)'
_diffrn_ambient_environment N~2~
_diffrn_ambient_temperature 120.00(10)
_diffrn_detector 'CCD plate'
_diffrn_detector_area_resol_mean 16.0267
_diffrn_detector_type Sapphire3
_diffrn_measured_fraction_theta_full 0.998
_diffrn_measured_fraction_theta_max 0.906
_diffrn_measurement_details
;
List of Runs (angles in degrees, time in seconds):

  # Type    Start    End  Width  t~exp~   \w     \q     \k     \f   Frames
#--------------------------------------------------------------------------
  1  \w    -94.00   6.00   1.00    6.50    --  -20.96 -38.00 -30.00  100
  2  \w    -15.00  65.00   1.00    6.50    --   21.90 -99.00-120.00   80
  3  \w    -10.00  42.00   1.00    6.50    --   21.90  77.00   0.00   52
  4  \w    -47.00  44.00   1.00    6.50    --   21.90 -57.00 120.00   91
  5  \w    -47.00  44.00   1.00    6.50    --   21.90 -57.00 -90.00   91
  6  \w    -42.00  54.00   1.00    6.50    --   21.90 -77.00  30.00   96
  7  \w    -10.00  42.00   1.00    6.50    --   21.90  77.00 120.00   52
  8  \w      0.00  91.00   1.00    6.50    --   21.90  57.00 -90.00   91
  9  \w      0.00  91.00   1.00    6.50    --   21.90  57.00-180.00   91
 10  \w    -94.00   2.00   1.00    6.50    --  -20.96 -38.00  60.00   96
 11  \w    -15.00  65.00   1.00    6.50    --   21.90 -99.00  60.00   80
;
_diffrn_measurement_device 'four-circle diffractometer'
_diffrn_measurement_device_type 'SuperNova, Single source at offset/far, Sapphire3'
_diffrn_measurement_method '\w scans'
_diffrn_orient_matrix_type 'CrysAlisPro convention (1999,Acta A55,543-557)'
_diffrn_orient_matrix_UB_11 0.0649155000
_diffrn_orient_matrix_UB_12 -0.0403198000
_diffrn_orient_matrix_UB_13 0.0016588000
_diffrn_orient_matrix_UB_21 0.0091747000
_diffrn_orient_matrix_UB_22 0.0032198000
_diffrn_orient_matrix_UB_23 -0.0419827000
_diffrn_orient_matrix_UB_31 0.0357797000
_diffrn_orient_matrix_UB_32 0.0455157000
_diffrn_orient_matrix_UB_33 -0.0040110000
_diffrn_radiation_monochromator mirror
_diffrn_radiation_probe x-ray
_diffrn_radiation_type MoK\a
_diffrn_radiation_wavelength 0.71073
_diffrn_reflns_av_R_equivalents 0.0538
_diffrn_reflns_av_unetI/netI 0.0601
_diffrn_reflns_Laue_measured_fraction_full 0.998
_diffrn_reflns_Laue_measured_fraction_max 0.906
_diffrn_reflns_limit_h_max 13
_diffrn_reflns_limit_h_min -13
_diffrn_reflns_limit_k_max 16
_diffrn_reflns_limit_k_min -16
_diffrn_reflns_limit_l_max 24
_diffrn_reflns_limit_l_min -22
_diffrn_reflns_number 37801
_diffrn_reflns_point_group_measured_fraction_full 0.998
_diffrn_reflns_point_group_measured_fraction_max 0.906
_diffrn_reflns_theta_full 25.242
_diffrn_reflns_theta_max 29.896
_diffrn_reflns_theta_min 2.979
_diffrn_source 'micro-focus sealed X-ray tube'
_diffrn_source_type 'SuperNova (Mo) X-ray Source'
_exptl_absorpt_coefficient_mu 1.175
_exptl_absorpt_correction_T_max 1.00000
_exptl_absorpt_correction_T_min 0.82051
_exptl_absorpt_correction_type multi-scan
_exptl_absorpt_process_details
;
CrysAlisPro 1.171.40.84a (Rigaku Oxford Diffraction, 2020)
Empirical absorption correction using spherical harmonics,
implemented in SCALE3 ABSPACK scaling algorithm.
;
_exptl_crystal_colour red
_exptl_crystal_colour_primary red
_exptl_crystal_density_diffrn 1.504
_exptl_crystal_description prism
_exptl_crystal_F_000 896
_exptl_crystal_size_max 0.38
_exptl_crystal_size_mid 0.31
_exptl_crystal_size_min 0.11
_refine_diff_density_max 1.945
_refine_diff_density_min -0.568
_refine_diff_density_rms 0.150
_refine_ls_extinction_method none
_refine_ls_goodness_of_fit_ref 1.059
_refine_ls_hydrogen_treatment mixed
_refine_ls_matrix_type full
_refine_ls_number_parameters 476
_refine_ls_number_reflns 10216
_refine_ls_number_restraints 3
_refine_ls_restrained_S_all 1.058
_refine_ls_R_factor_all 0.1093
_refine_ls_R_factor_gt 0.0729
_refine_ls_shift/su_max 0.001
_refine_ls_shift/su_mean 0.000
_refine_ls_structure_factor_coef Fsqd
_refine_ls_weighting_details 'w=1/[\s^2^(Fo^2^)+(0.1232P)^2^+6.3281P] where P=(Fo^2^+2Fc^2^)/3'
_refine_ls_weighting_scheme calc
_refine_ls_wR_factor_gt 0.2192
_refine_ls_wR_factor_ref 0.2514
_reflns_Friedel_coverage 0.000
_reflns_number_gt 6918
_reflns_number_total 10216
_reflns_threshold_expression 'I > 2\s(I)'
_cod_data_source_file d2sc05800f2.cif
_cod_data_source_block test_a
_cod_depositor_comments 'Adding full bibliography for 1568503--1568506.cif.'
_cod_database_code 1568504
_shelx_shelxl_version_number 2018/1
_shelx_space_group_comment
;
The symmetry employed for this shelxl refinement is uniquely defined
by the following loop, which should always be used as a source of
symmetry information in preference to the above space-group names.
They are only intended as comments.
;
_shelx_estimated_absorpt_t_max 0.882
_shelx_estimated_absorpt_t_min 0.664
_reflns_odcompleteness_completeness 99.88
_reflns_odcompleteness_iscentric 1
_reflns_odcompleteness_theta 27.42
_olex2_refinement_description
;
1. Fixed Uiso
 At 1.2 times of:
  All C(H) groups, All C(H,H) groups, All N(H) groups
 At 1.5 times of:
  All C(H,H,H) groups, All O(H) groups
2. Restrained distances
 O2-H2A
 0.85 with sigma of 0.01
 V2-H2A
 2.227054 with sigma of 0.02
 V1-H2A
 2.561938 with sigma of 0.02
3. Others
 Fixed Sof: C27(0.5) H27A(0.5) H27B(0.5) H27C(0.5) C28(0.5) N6(0.5) C29(0.5)
 H29A(0.5) H29B(0.5) H29C(0.5) C30(0.5) N7(0.5) C31(0.5) H31A(0.5) H31B(0.5)
 H31C(0.5) C32(0.5) N8(0.5) C33(0.5) H33A(0.5) H33B(0.5) H33C(0.5) C34(0.5)
 N9(0.5)
4.a Secondary CH2 refined with riding coordinates:
 C14(H14A,H14B), C15(H15A,H15B), C16(H16A,H16B)
4.b Aromatic/amide H refined with riding coordinates:
 C1(H1), C2(H2), C3(H3), C5(H5), C7(H7), C9(H9), C10(H10), C11(H11),
 N00G(H00G), C17(H17), C18(H18), C19(H19), C20(H20), C21(H21), C22(H22),
 C23(H23), C24(H24), C25(H25), C26(H26)
4.c Idealised Me refined as rotating group:
 C27(H27A,H27B,H27C), C29(H29A,H29B,H29C), C31(H31A,H31B,H31C), C33(H33A,H33B,
 H33C)
;
_olex2_submission_special_instructions 'No special instructions were received'
_oxdiff_exptl_absorpt_empirical_details
;
Empirical correction (ABSPACK) includes:
- Absorption correction using spherical harmonics
- Frame scaling
;
_oxdiff_exptl_absorpt_empirical_full_max 1.218
_oxdiff_exptl_absorpt_empirical_full_min 0.764

loop_
_space_group_symop_operation_xyz
'x, y, z'
'-x, -y, -z'

loop_
_atom_site_label
_atom_site_type_symbol
_atom_site_fract_x
_atom_site_fract_y
_atom_site_fract_z
_atom_site_U_iso_or_equiv
_atom_site_adp_type
_atom_site_occupancy
_atom_site_site_symmetry_order
_atom_site_calc_flag
_atom_site_refinement_flags_posn
_atom_site_refinement_flags_adp
_atom_site_refinement_flags_occupancy
_atom_site_disorder_assembly
_atom_site_disorder_group
C1 C -0.3196(6) 0.9772(6) 0.1238(4) 0.0454(14) Uani 1 1 d . . . . .
H1 H -0.387635 0.935519 0.147672 0.054 Uiso 1 1 calc R . . . .
C2 C -0.3413(6) 1.0711(5) 0.0616(3) 0.0428(13) Uani 1 1 d . . . . .
H2 H -0.422631 1.101639 0.037869 0.051 Uiso 1 1 calc R . . . .
C3 C -0.2175(6) 1.1069(5) 0.0442(3) 0.0396(12) Uani 1 1 d . . . . .
H3 H -0.196825 1.167291 0.005720 0.048 Uiso 1 1 calc R . . . .
C4 C 0.0098(5) 1.0415(4) 0.0991(3) 0.0313(10) Uani 1 1 d . . . . .
C5 C 0.0859(6) 0.9676(4) 0.1560(3) 0.0324(11) Uani 1 1 d . . . . .
H5 H 0.048365 0.910453 0.190463 0.039 Uiso 1 1 calc R . . . .
C6 C 0.2193(5) 0.9827(4) 0.1591(3) 0.0300(10) Uani 1 1 d . . . . .
C7 C 0.2734(6) 1.0680(4) 0.1061(3) 0.0326(11) Uani 1 1 d . . . . .
H7 H 0.361997 1.080889 0.108138 0.039 Uiso 1 1 calc R . . . .
C8 C 0.1895(6) 1.1328(4) 0.0503(3) 0.0322(11) Uani 1 1 d . . . . .
C9 C 0.1679(6) 1.2878(5) -0.0666(3) 0.0406(13) Uani 1 1 d . . . . .
H9 H 0.077231 1.289588 -0.076007 0.049 Uiso 1 1 calc R . . . .
C10 C 0.2570(7) 1.3536(5) -0.1091(3) 0.0437(14) Uani 1 1 d . . . . .
H10 H 0.239891 1.410172 -0.152776 0.052 Uiso 1 1 calc R . . . .
C11 C 0.3801(7) 1.3178(6) -0.0731(4) 0.0505(16) Uani 1 1 d . . . . .
H11 H 0.460344 1.348039 -0.090439 0.061 Uiso 1 1 calc R . . . .
C12 C 0.3055(5) 0.9156(4) 0.2233(3) 0.0277(10) Uani 1 1 d . . . . .
C13 C 0.3632(5) 0.7243(4) 0.3078(3) 0.0269(9) Uani 1 1 d . . . . .
C14 C 0.5169(5) 0.7272(4) 0.3089(3) 0.0286(10) Uani 1 1 d . . . . .
H14A H 0.572538 0.705852 0.259781 0.034 Uiso 1 1 calc R . . . .
H14B H 0.524003 0.804499 0.312467 0.034 Uiso 1 1 calc R . . . .
C15 C 0.2691(5) 0.7619(4) 0.3836(3) 0.0296(10) Uani 1 1 d . . . . .
H15A H 0.274426 0.839566 0.387371 0.036 Uiso 1 1 calc R . . . .
H15B H 0.172015 0.761602 0.380189 0.036 Uiso 1 1 calc R . . . .
C16 C 0.3501(6) 0.6028(4) 0.2987(3) 0.0320(11) Uani 1 1 d . . . . .
H16A H 0.252630 0.603595 0.295366 0.038 Uiso 1 1 calc R . . . .
H16B H 0.405948 0.581822 0.249491 0.038 Uiso 1 1 calc R . . . .
N00G N 0.3063(5) 0.8020(4) 0.2391(2) 0.0306(9) Uani 1 1 d . . . . .
H00G H 0.271329 0.773249 0.207024 0.037 Uiso 1 1 calc R . . . .
N00H N 0.0591(5) 1.1228(4) 0.0463(2) 0.0322(9) Uani 1 1 d . . . . .
N00I N -0.1289(5) 1.0365(4) 0.0946(3) 0.0345(10) Uani 1 1 d . . . . .
N00J N 0.2367(5) 1.2186(4) -0.0075(3) 0.0356(10) Uani 1 1 d . . . . .
N00K N -0.1907(5) 0.9556(4) 0.1442(3) 0.0425(11) Uani 1 1 d . . . . .
N00L N 0.3689(6) 1.2353(5) -0.0112(3) 0.0475(13) Uani 1 1 d . . . . .
O1 O 0.500000 0.500000 0.500000 0.0235(9) Uani 1 2 d S T P . .
O2 O 0.7608(4) 0.4607(3) 0.4217(2) 0.0332(8) Uani 1 1 d D . . . .
H2A H 0.829(2) 0.467(5) 0.3846(10) 0.050 Uiso 1 1 d DR . . . .
O3 O 0.6784(4) 0.6310(3) 0.5103(2) 0.0338(8) Uani 1 1 d . . . . .
O4 O 0.5712(4) 0.6499(3) 0.37500(18) 0.0261(7) Uani 1 1 d . . . . .
O5 O 0.3121(4) 0.6868(3) 0.45336(18) 0.0268(7) Uani 1 1 d . . . . .
O6 O 0.3961(4) 0.5194(3) 0.36348(18) 0.0286(7) Uani 1 1 d . . . . .
O7 O 0.6627(4) 0.4807(3) 0.2829(2) 0.0368(8) Uani 1 1 d . . . . .
O8 O 0.8701(4) 0.4433(3) 0.5597(2) 0.0349(8) Uani 1 1 d . . . . .
O9 O 0.4184(4) 0.6696(3) 0.5893(2) 0.0340(8) Uani 1 1 d . . . . .
O10 O 0.4886(4) 0.8245(3) 0.4650(2) 0.0341(8) Uani 1 1 d . . . . .
O11 O 0.3657(4) 0.9656(3) 0.2575(2) 0.0355(8) Uani 1 1 d . . . . .
V1 V 0.71934(9) 0.47651(7) 0.52832(5) 0.0283(2) Uani 1 1 d D . . . .
V2 V 0.60526(9) 0.48023(7) 0.37585(4) 0.0280(2) Uani 1 1 d D . . . .
V3 V 0.49624(9) 0.68818(7) 0.48677(5) 0.0278(2) Uani 1 1 d . . . . .
C17 C 0.1048(9) 1.3936(5) 0.3179(4) 0.0549(18) Uani 1 1 d . . . . .
H17 H 0.074311 1.454138 0.347195 0.066 Uiso 1 1 calc R . . . .
C18 C 0.0194(9) 1.3478(6) 0.2820(4) 0.0576(18) Uani 1 1 d . . . . .
H18 H -0.077395 1.373472 0.282720 0.069 Uiso 1 1 calc R . . . .
C19 C 0.1040(8) 1.2550(5) 0.2440(4) 0.0490(15) Uani 1 1 d . . . . .
H19 H 0.072470 1.208927 0.216423 0.059 Uiso 1 1 calc R . . . .
C20 C 0.2458(8) 1.2460(5) 0.2560(4) 0.0482(15) Uani 1 1 d . . . . .
H20 H 0.324121 1.193403 0.237356 0.058 Uiso 1 1 calc R . . . .
C21 C 0.2451(9) 1.3338(6) 0.3028(4) 0.0541(17) Uani 1 1 d . . . . .
H21 H 0.323077 1.348154 0.319683 0.065 Uiso 1 1 calc R . . . .
C22 C 0.0497(8) 1.2207(5) 0.4797(3) 0.0503(16) Uani 1 1 d . . . . .
H22 H 0.016029 1.283513 0.506725 0.060 Uiso 1 1 calc R . . . .
C23 C 0.1896(8) 1.1610(5) 0.4686(4) 0.0493(15) Uani 1 1 d . . . . .
H23 H 0.264560 1.177879 0.487085 0.059 Uiso 1 1 calc R . . . .
C24 C 0.1994(7) 1.0705(5) 0.4248(4) 0.0478(15) Uani 1 1 d . . . . .
H24 H 0.280045 1.017605 0.409330 0.057 Uiso 1 1 calc R . . . .
C25 C 0.0583(8) 1.0778(5) 0.4093(4) 0.0498(16) Uani 1 1 d . . . . .
H25 H 0.031431 1.029365 0.381481 0.060 Uiso 1 1 calc R . . . .
C26 C -0.0316(8) 1.1693(5) 0.4429(4) 0.0506(16) Uani 1 1 d . . . . .
H26 H -0.128124 1.192249 0.441302 0.061 Uiso 1 1 calc R . . . .
Co1 Co 0.12046(9) 1.22567(6) 0.36199(4) 0.0403(2) Uani 1 1 d . . . . .
C27 C 0.1622(10) 0.4822(8) 0.0798(6) 0.0290(19) Uiso 0.5 1 d . . . . .
H27A H 0.140565 0.503639 0.026205 0.043 Uiso 0.5 1 calc GR . . . .
H27B H 0.082469 0.459972 0.114073 0.043 Uiso 0.5 1 calc GR . . . .
H27C H 0.241763 0.418882 0.081937 0.043 Uiso 0.5 1 calc GR . . . .
C28 C 0.1964(11) 0.5830(9) 0.1070(6) 0.033(2) Uiso 0.5 1 d . . . . .
N6 N 0.2050(11) 0.6605(9) 0.1318(6) 0.042(2) Uiso 0.5 1 d . . . . .
C29 C 0.6019(16) 0.3447(14) 0.1494(10) 0.063(4) Uiso 0.5 1 d . . . . .
H29A H 0.556541 0.368448 0.102274 0.094 Uiso 0.5 1 calc GR . . . .
H29B H 0.560033 0.396546 0.186975 0.094 Uiso 0.5 1 calc GR . . . .
H29C H 0.590853 0.268519 0.172499 0.094 Uiso 0.5 1 calc GR . . . .
C30 C 0.7581(18) 0.3457(14) 0.1278(10) 0.065(4) Uiso 0.5 1 d . . . . .
N7 N 0.8689(12) 0.3542(10) 0.1067(7) 0.051(3) Uiso 0.5 1 d . . . . .
C31 C -0.1112(11) 0.6914(9) 0.2907(6) 0.032(2) Uiso 0.5 1 d . . . . .
H31A H -0.032613 0.675136 0.250198 0.048 Uiso 0.5 1 calc GR . . . .
H31B H -0.197312 0.706330 0.268062 0.048 Uiso 0.5 1 calc GR . . . .
H31C H -0.109087 0.626571 0.332258 0.048 Uiso 0.5 1 calc GR . . . .
C32 C -0.1036(12) 0.7842(10) 0.3212(7) 0.038(2) Uiso 0.5 1 d . . . . .
N8 N -0.0805(12) 0.8621(10) 0.3431(7) 0.051(3) Uiso 0.5 1 d . . . . .
C33 C 0.5982(10) 1.0631(8) 0.3574(6) 0.0269(18) Uiso 0.5 1 d . . . . .
H33A H 0.546639 1.039722 0.323089 0.040 Uiso 0.5 1 calc GR . . . .
H33B H 0.537102 1.121688 0.385223 0.040 Uiso 0.5 1 calc GR . . . .
H33C H 0.633194 0.998311 0.395161 0.040 Uiso 0.5 1 calc GR . . . .
C34 C 0.7188(14) 1.1092(11) 0.3089(8) 0.048(3) Uiso 0.5 1 d . . . . .
N9 N 0.7998(15) 1.1546(12) 0.2641(9) 0.070(4) Uiso 0.5 1 d . . . . .

loop_
_atom_site_aniso_label
_atom_site_aniso_U_11
_atom_site_aniso_U_22
_atom_site_aniso_U_33
_atom_site_aniso_U_23
_atom_site_aniso_U_13
_atom_site_aniso_U_12
C1 0.039(3) 0.055(4) 0.039(3) 0.004(3) -0.004(2) -0.015(3)
C2 0.039(3) 0.048(3) 0.038(3) 0.000(2) -0.012(2) -0.004(3)
C3 0.044(3) 0.038(3) 0.031(3) 0.006(2) -0.007(2) -0.003(2)
C4 0.034(3) 0.033(3) 0.023(2) 0.0012(19) -0.0015(18) -0.004(2)
C5 0.037(3) 0.027(2) 0.027(2) 0.0089(19) -0.0012(19) -0.005(2)
C6 0.037(3) 0.024(2) 0.022(2) 0.0054(18) -0.0019(19) -0.0014(19)
C7 0.035(3) 0.032(3) 0.025(2) 0.0089(19) -0.0037(19) -0.005(2)
C8 0.040(3) 0.027(2) 0.024(2) 0.0076(18) -0.0011(19) -0.006(2)
C9 0.046(3) 0.039(3) 0.030(3) 0.011(2) -0.007(2) -0.004(2)
C10 0.056(4) 0.033(3) 0.031(3) 0.012(2) -0.002(2) -0.004(2)
C11 0.053(4) 0.048(4) 0.042(3) 0.017(3) -0.001(3) -0.016(3)
C12 0.032(2) 0.025(2) 0.021(2) 0.0056(17) -0.0030(18) -0.0041(19)
C13 0.037(3) 0.023(2) 0.018(2) 0.0042(16) -0.0031(17) -0.0070(19)
C14 0.039(3) 0.026(2) 0.017(2) 0.0087(17) -0.0044(18) -0.0072(19)
C15 0.036(3) 0.024(2) 0.021(2) 0.0112(17) -0.0024(18) -0.0033(19)
C16 0.049(3) 0.024(2) 0.020(2) 0.0103(18) -0.011(2) -0.007(2)
N00G 0.038(2) 0.028(2) 0.0213(19) 0.0087(16) -0.0086(16) -0.0044(17)
N00H 0.037(2) 0.031(2) 0.0234(19) 0.0052(16) -0.0029(16) -0.0042(18)
N00I 0.034(2) 0.037(2) 0.027(2) 0.0054(18) -0.0028(17) -0.0054(18)
N00J 0.038(2) 0.034(2) 0.029(2) 0.0115(18) -0.0029(18) -0.0078(19)
N00K 0.042(3) 0.049(3) 0.033(2) 0.011(2) -0.006(2) -0.014(2)
N00L 0.044(3) 0.046(3) 0.044(3) 0.018(2) -0.006(2) -0.011(2)
O1 0.031(2) 0.022(2) 0.0135(19) 0.0078(16) -0.0046(16) -0.0044(18)
O2 0.037(2) 0.0325(18) 0.0216(16) 0.0091(14) 0.0007(14) -0.0051(15)
O3 0.046(2) 0.0263(17) 0.0295(18) 0.0097(14) -0.0146(15) -0.0127(15)
O4 0.0361(18) 0.0213(15) 0.0165(14) 0.0086(12) -0.0050(12) -0.0050(13)
O5 0.0369(19) 0.0213(15) 0.0176(14) 0.0083(12) -0.0066(13) -0.0037(13)
O6 0.046(2) 0.0208(15) 0.0166(14) 0.0069(12) -0.0110(13) -0.0055(14)
O7 0.051(2) 0.0311(19) 0.0194(16) 0.0048(14) -0.0016(15) -0.0006(16)
O8 0.039(2) 0.0323(19) 0.0295(18) 0.0097(14) -0.0069(15) -0.0082(15)
O9 0.055(2) 0.0217(16) 0.0220(16) 0.0017(13) -0.0080(15) -0.0027(15)
O10 0.050(2) 0.0215(16) 0.0290(18) 0.0059(13) -0.0083(15) -0.0087(15)
O11 0.047(2) 0.0277(18) 0.0298(18) 0.0076(14) -0.0116(16) -0.0083(16)
V1 0.0348(5) 0.0248(4) 0.0216(4) 0.0083(3) -0.0051(3) -0.0072(3)
V2 0.0378(5) 0.0233(4) 0.0172(4) 0.0048(3) -0.0021(3) -0.0022(3)
V3 0.0415(5) 0.0197(4) 0.0205(4) 0.0047(3) -0.0075(3) -0.0065(3)
C17 0.093(6) 0.029(3) 0.036(3) 0.003(2) 0.003(3) -0.013(3)
C18 0.079(5) 0.044(4) 0.035(3) 0.002(3) 0.001(3) 0.004(3)
C19 0.067(4) 0.042(3) 0.034(3) -0.008(2) 0.004(3) -0.009(3)
C20 0.068(4) 0.034(3) 0.037(3) -0.004(2) 0.009(3) -0.014(3)
C21 0.080(5) 0.041(3) 0.041(3) 0.002(3) 0.005(3) -0.027(3)
C22 0.078(5) 0.035(3) 0.026(3) 0.001(2) 0.011(3) -0.006(3)
C23 0.068(4) 0.033(3) 0.042(3) 0.006(2) -0.002(3) -0.013(3)
C24 0.062(4) 0.026(3) 0.049(3) 0.002(2) 0.002(3) -0.009(3)
C25 0.069(4) 0.032(3) 0.044(3) 0.000(2) 0.006(3) -0.017(3)
C26 0.058(4) 0.042(3) 0.044(3) 0.003(3) 0.009(3) -0.014(3)
Co1 0.0559(5) 0.0268(4) 0.0326(4) -0.0016(3) 0.0057(3) -0.0082(3)

loop_
_atom_type_symbol
_atom_type_description
_atom_type_scat_dispersion_real
_atom_type_scat_dispersion_imag
_atom_type_scat_source
C C 0.0033 0.0016 'International Tables Vol C Tables 4.2.6.8 and 6.1.1.4'
H H 0.0000 0.0000 'International Tables Vol C Tables 4.2.6.8 and 6.1.1.4'
Co Co 0.3494 0.9721 'International Tables Vol C Tables 4.2.6.8 and 6.1.1.4'
N N 0.0061 0.0033 'International Tables Vol C Tables 4.2.6.8 and 6.1.1.4'
O O 0.0106 0.0060 'International Tables Vol C Tables 4.2.6.8 and 6.1.1.4'
V V 0.3005 0.5294 'International Tables Vol C Tables 4.2.6.8 and 6.1.1.4'

loop_
_geom_angle_atom_site_label_1
_geom_angle_atom_site_label_2
_geom_angle_atom_site_label_3
_geom_angle
_geom_angle_site_symmetry_1
_geom_angle_site_symmetry_3
_geom_angle_publ_flag
C2 C1 H1 123.9 . . ?
N00K C1 H1 123.9 . . ?
N00K C1 C2 112.3(5) . . ?
C1 C2 H2 127.5 . . ?
C3 C2 C1 105.0(5) . . ?
C3 C2 H2 127.5 . . ?
C2 C3 H3 126.7 . . ?
C2 C3 N00I 106.6(5) . . ?
N00I C3 H3 126.7 . . ?
C5 C4 N00I 121.2(5) . . ?
N00H C4 C5 124.3(5) . . ?
N00H C4 N00I 114.5(4) . . ?
C4 C5 H5 121.3 . . ?
C6 C5 C4 117.3(4) . . ?
C6 C5 H5 121.3 . . ?
C5 C6 C7 120.1(4) . . ?
C5 C6 C12 121.9(4) . . ?
C7 C6 C12 117.8(5) . . ?
C6 C7 H7 121.5 . . ?
C8 C7 C6 117.0(5) . . ?
C8 C7 H7 121.5 . . ?
C7 C8 N00J 121.3(5) . . ?
N00H C8 C7 124.8(4) . . ?
N00H C8 N00J 113.9(4) . . ?
C10 C9 H9 126.6 . . ?
C10 C9 N00J 106.9(5) . . ?
N00J C9 H9 126.6 . . ?
C9 C10 H10 127.5 . . ?
C9 C10 C11 105.1(5) . . ?
C11 C10 H10 127.5 . . ?
C10 C11 H11 124.0 . . ?
N00L C11 C10 112.0(6) . . ?
N00L C11 H11 124.0 . . ?
N00G C12 C6 115.3(4) . . ?
O11 C12 C6 119.5(4) . . ?
O11 C12 N00G 125.2(4) . . ?
C14 C13 C15 111.6(4) . . ?
C14 C13 C16 110.4(4) . . ?
C15 C13 C16 110.1(4) . . ?
N00G C13 C14 111.4(4) . . ?
N00G C13 C15 107.3(4) . . ?
N00G C13 C16 105.9(4) . . ?
C13 C14 H14A 109.5 . . ?
C13 C14 H14B 109.5 . . ?
H14A C14 H14B 108.1 . . ?
O4 C14 C13 110.7(4) . . ?
O4 C14 H14A 109.5 . . ?
O4 C14 H14B 109.5 . . ?
C13 C15 H15A 109.4 . . ?
C13 C15 H15B 109.4 . . ?
H15A C15 H15B 108.0 . . ?
O5 C15 C13 111.1(4) . . ?
O5 C15 H15A 109.4 . . ?
O5 C15 H15B 109.4 . . ?
C13 C16 H16A 109.3 . . ?
C13 C16 H16B 109.3 . . ?
H16A C16 H16B 107.9 . . ?
O6 C16 C13 111.8(4) . . ?
O6 C16 H16A 109.3 . . ?
O6 C16 H16B 109.3 . . ?
C12 N00G C13 124.2(4) . . ?
C12 N00G H00G 117.9 . . ?
C13 N00G H00G 117.9 . . ?
C8 N00H C4 116.4(4) . . ?
C3 N00I C4 127.2(5) . . ?
N00K N00I C3 112.5(5) . . ?
N00K N00I C4 120.3(4) . . ?
C9 N00J C8 128.2(5) . . ?
N00L N00J C8 119.7(4) . . ?
N00L N00J C9 112.0(4) . . ?
C1 N00K N00I 103.6(4) . . ?
C11 N00L N00J 104.0(5) . . ?
V1 O1 V1 180.0 2_666 . ?
V1 O1 V2 84.74(3) . . ?
V1 O1 V2 95.26(3) . 2_666 ?
V1 O1 V2 84.74(3) 2_666 2_666 ?
V1 O1 V2 95.26(3) 2_666 . ?
V1 O1 V3 84.83(3) 2_666 2_666 ?
V1 O1 V3 95.17(3) 2_666 . ?
V1 O1 V3 84.83(3) . . ?
V1 O1 V3 95.17(3) . 2_666 ?
V2 O1 V2 180.00(4) . 2_666 ?
V3 O1 V2 84.87(3) . 2_666 ?
V3 O1 V2 95.13(3) . . ?
V3 O1 V2 84.87(3) 2_666 . ?
V3 O1 V2 95.13(3) 2_666 2_666 ?
V3 O1 V3 180.0 2_666 . ?
V1 O2 H2A 137.1(19) . . ?
V2 O2 H2A 107.5(16) . . ?
V2 O2 V1 112.15(19) . . ?
V1 O3 V3 111.78(18) . . ?
C14 O4 V2 119.8(3) . . ?
C14 O4 V3 118.4(3) . . ?
V2 O4 V3 110.02(13) . . ?
C15 O5 V1 118.5(3) . 2_666 ?
C15 O5 V3 118.9(3) . . ?
V3 O5 V1 110.16(15) . 2_666 ?
C16 O6 V1 119.0(3) . 2_666 ?
C16 O6 V2 118.5(3) . . ?
V1 O6 V2 109.37(14) 2_666 . ?
V3 O9 V2 111.50(18) . 2_666 ?
O1 V1 V2 47.68(2) . . ?
O1 V1 V3 47.63(2) . . ?
O2 V1 O1 80.97(12) . . ?
O2 V1 O5 85.86(15) . 2_666 ?
O2 V1 O6 157.53(16) . 2_666 ?
O2 V1 V2 33.32(12) . . ?
O2 V1 V3 89.26(12) . . ?
O3 V1 O1 82.27(12) . . ?
O3 V1 O2 94.64(16) . . ?
O3 V1 O5 158.68(16) . 2_666 ?
O3 V1 O6 89.45(15) . 2_666 ?
O3 V1 V2 87.97(11) . . ?
O3 V1 V3 34.66(12) . . ?
O5 V1 O1 76.75(10) 2_666 . ?
O5 V1 V2 80.76(9) 2_666 . ?
O5 V1 V3 124.18(10) 2_666 . ?
O6 V1 O1 77.70(10) 2_666 . ?
O6 V1 O5 82.49(13) 2_666 2_666 ?
O6 V1 V2 125.16(10) 2_666 . ?
O6 V1 V3 81.60(10) 2_666 . ?
O8 V1 O1 170.69(13) . . ?
O8 V1 O2 104.19(18) . . ?
O8 V1 O3 104.77(18) . . ?
O8 V1 O5 95.72(16) . 2_666 ?
O8 V1 O6 96.05(17) . 2_666 ?
O8 V1 V2 137.29(14) . . ?
O8 V1 V3 138.96(14) . . ?
V2 V1 V3 66.43(3) . . ?
O1 V2 V1 47.58(2) . . ?
O1 V2 V3 47.55(2) . 2_666 ?
O2 V2 O1 82.08(11) . . ?
O2 V2 O4 90.04(16) . . ?
O2 V2 O6 158.84(15) . . ?
O2 V2 O9 94.47(17) . 2_666 ?
O2 V2 V1 34.53(11) . . ?
O2 V2 V3 87.58(11) . 2_666 ?
O4 V2 O1 77.45(9) . . ?
O4 V2 O6 81.97(14) . . ?
O4 V2 V1 81.65(9) . . ?
O4 V2 V3 124.75(9) . 2_666 ?
O6 V2 O1 77.08(9) . . ?
O6 V2 V1 124.44(10) . . ?
O6 V2 V3 81.10(9) . 2_666 ?
O7 V2 O1 171.82(14) . . ?
O7 V2 O2 104.18(19) . . ?
O7 V2 O4 97.08(16) . . ?
O7 V2 O6 96.26(17) . . ?
O7 V2 O9 103.35(18) . 2_666 ?
O7 V2 V1 138.30(15) . . ?
O7 V2 V3 136.81(14) . 2_666 ?
O9 V2 O1 81.12(11) 2_666 . ?
O9 V2 O4 157.27(15) 2_666 . ?
O9 V2 O6 85.96(15) 2_666 . ?
O9 V2 V1 89.50(11) 2_666 . ?
O9 V2 V3 33.60(11) 2_666 2_666 ?
V1 V2 V3 66.35(3) . 2_666 ?
O1 V3 V1 47.55(2) . . ?
O1 V3 V2 47.58(2) . 2_666 ?
O3 V3 O1 81.09(11) . . ?
O3 V3 O4 86.66(15) . . ?
O3 V3 O5 157.50(15) . . ?
O3 V3 V1 33.56(11) . . ?
O3 V3 V2 89.16(11) . 2_666 ?
O4 V3 O1 76.73(9) . . ?
O4 V3 V1 81.05(9) . . ?
O4 V3 V2 124.07(9) . 2_666 ?
O5 V3 O1 77.37(9) . . ?
O5 V3 O4 82.20(14) . . ?
O5 V3 V1 124.71(10) . . ?
O5 V3 V2 81.12(9) . 2_666 ?
O9 V3 O1 82.44(11) . . ?
O9 V3 O3 93.91(17) . . ?
O9 V3 O4 158.83(15) . . ?
O9 V3 O5 89.65(16) . . ?
O9 V3 V1 87.75(12) . . ?
O9 V3 V2 34.90(11) . 2_666 ?
O10 V3 O1 172.09(13) . . ?
O10 V3 O3 102.98(18) . . ?
O10 V3 O4 96.59(16) . . ?
O10 V3 O5 97.68(17) . . ?
O10 V3 O9 103.87(18) . . ?
O10 V3 V1 136.36(15) . . ?
O10 V3 V2 138.38(14) . 2_666 ?
V1 V3 V2 66.39(3) . 2_666 ?
C18 C17 H17 125.5 . . ?
C18 C17 C21 109.1(6) . . ?
C18 C17 Co1 70.3(4) . . ?
C21 C17 H17 125.5 . . ?
C21 C17 Co1 70.0(4) . . ?
Co1 C17 H17 125.8 . . ?
C17 C18 H18 125.5 . . ?
C17 C18 C19 108.9(7) . . ?
C17 C18 Co1 69.6(4) . . ?
C19 C18 H18 125.5 . . ?
C19 C18 Co1 69.4(4) . . ?
Co1 C18 H18 127.1 . . ?
C18 C19 H19 126.3 . . ?
C18 C19 Co1 69.4(4) . . ?
C20 C19 C18 107.3(6) . . ?
C20 C19 H19 126.3 . . ?
C20 C19 Co1 69.7(4) . . ?
Co1 C19 H19 126.2 . . ?
C19 C20 H20 126.4 . . ?
C19 C20 C21 107.2(6) . . ?
C19 C20 Co1 69.3(4) . . ?
C21 C20 H20 126.4 . . ?
C21 C20 Co1 68.9(3) . . ?
Co1 C20 H20 126.9 . . ?
C17 C21 C20 107.4(7) . . ?
C17 C21 H21 126.3 . . ?
C17 C21 Co1 69.3(4) . . ?
C20 C21 H21 126.3 . . ?
C20 C21 Co1 69.3(3) . . ?
Co1 C21 H21 126.7 . . ?
C23 C22 H22 125.9 . . ?
C23 C22 C26 108.2(6) . . ?
C23 C22 Co1 69.9(4) . . ?
C26 C22 H22 125.9 . . ?
C26 C22 Co1 69.4(3) . . ?
Co1 C22 H22 126.4 . . ?
C22 C23 H23 125.3 . . ?
C22 C23 C24 109.3(6) . . ?
C22 C23 Co1 69.8(4) . . ?
C24 C23 H23 125.3 . . ?
C24 C23 Co1 70.1(4) . . ?
Co1 C23 H23 126.4 . . ?
C23 C24 H24 127.2 . . ?
C23 C24 C25 105.6(6) . . ?
C23 C24 Co1 69.1(3) . . ?
C25 C24 H24 127.2 . . ?
C25 C24 Co1 68.3(3) . . ?
Co1 C24 H24 127.0 . . ?
C24 C25 H25 125.6 . . ?
C24 C25 Co1 70.1(3) . . ?
C26 C25 C24 108.9(6) . . ?
C26 C25 H25 125.6 . . ?
C26 C25 Co1 69.9(3) . . ?
Co1 C25 H25 126.0 . . ?
C22 C26 H26 126.0 . . ?
C22 C26 Co1 69.8(3) . . ?
C25 C26 C22 108.0(7) . . ?
C25 C26 H26 126.0 . . ?
C25 C26 Co1 69.6(4) . . ?
Co1 C26 H26 126.1 . . ?
C17 Co1 C18 40.1(3) . . ?
C17 Co1 C19 68.9(3) . . ?
C17 Co1 C20 69.2(3) . . ?
C17 Co1 C21 40.7(3) . . ?
C17 Co1 C22 105.4(3) . . ?
C17 Co1 C23 120.7(3) . . ?
C17 Co1 C24 157.1(3) . . ?
C17 Co1 C26 121.7(3) . . ?
C18 Co1 C19 41.2(3) . . ?
C18 Co1 C20 68.8(3) . . ?
C18 Co1 C24 162.1(3) . . ?
C19 Co1 C20 41.0(3) . . ?
C19 Co1 C24 125.3(3) . . ?
C20 Co1 C24 108.5(3) . . ?
C21 Co1 C18 68.3(3) . . ?
C21 Co1 C19 69.5(3) . . ?
C21 Co1 C20 41.8(3) . . ?
C21 Co1 C24 122.4(3) . . ?
C22 Co1 C18 119.7(3) . . ?
C22 Co1 C19 156.1(3) . . ?
C22 Co1 C20 160.7(3) . . ?
C22 Co1 C21 122.3(3) . . ?
C22 Co1 C23 40.3(3) . . ?
C22 Co1 C24 68.8(3) . . ?
C23 Co1 C18 155.2(3) . . ?
C23 Co1 C19 162.4(3) . . ?
C23 Co1 C20 125.3(3) . . ?
C23 Co1 C21 107.4(3) . . ?
C23 Co1 C24 40.8(3) . . ?
C25 Co1 C17 158.8(3) . . ?
C25 Co1 C18 123.9(3) . . ?
C25 Co1 C19 108.1(3) . . ?
C25 Co1 C20 123.2(3) . . ?
C25 Co1 C21 159.7(3) . . ?
C25 Co1 C22 68.3(3) . . ?
C25 Co1 C23 68.6(3) . . ?
C25 Co1 C24 41.6(3) . . ?
C25 Co1 C26 40.5(3) . . ?
C26 Co1 C18 106.1(3) . . ?
C26 Co1 C19 121.0(3) . . ?
C26 Co1 C20 157.8(3) . . ?
C26 Co1 C21 158.3(3) . . ?
C26 Co1 C22 40.8(3) . . ?
C26 Co1 C23 68.4(3) . . ?
C26 Co1 C24 69.3(3) . . ?
H27A C27 H27B 109.5 . . ?
H27A C27 H27C 109.5 . . ?
H27B C27 H27C 109.5 . . ?
C28 C27 H27A 109.5 . . ?
C28 C27 H27B 109.5 . . ?
C28 C27 H27C 109.5 . . ?
N6 C28 C27 171.4(11) . . ?
H29A C29 H29B 109.5 . . ?
H29A C29 H29C 109.5 . . ?
H29B C29 H29C 109.5 . . ?
C30 C29 H29A 109.5 . . ?
C30 C29 H29B 109.5 . . ?
C30 C29 H29C 109.5 . . ?
N7 C30 C29 173.7(18) . . ?
H31A C31 H31B 109.5 . . ?
H31A C31 H31C 109.5 . . ?
H31B C31 H31C 109.5 . . ?
C32 C31 H31A 109.5 . . ?
C32 C31 H31B 109.5 . . ?
C32 C31 H31C 109.5 . . ?
N8 C32 C31 171.8(13) . . ?
H33A C33 H33B 109.5 . . ?
H33A C33 H33C 109.5 . . ?
H33B C33 H33C 109.5 . . ?
C34 C33 H33A 109.5 . . ?
C34 C33 H33B 109.5 . . ?
C34 C33 H33C 109.5 . . ?
N9 C34 C33 170.6(14) . . ?

loop_
_geom_bond_atom_site_label_1
_geom_bond_atom_site_label_2
_geom_bond_distance
_geom_bond_site_symmetry_2
_geom_bond_publ_flag
C1 H1 0.9300 . ?
C1 C2 1.417(8) . ?
C1 N00K 1.330(8) . ?
C2 H2 0.9300 . ?
C2 C3 1.358(8) . ?
C3 H3 0.9300 . ?
C3 N00I 1.372(7) . ?
C4 C5 1.393(7) . ?
C4 N00H 1.336(6) . ?
C4 N00I 1.398(7) . ?
C5 H5 0.9300 . ?
C5 C6 1.382(7) . ?
C6 C7 1.391(6) . ?
C6 C12 1.508(6) . ?
C7 H7 0.9300 . ?
C7 C8 1.386(7) . ?
C8 N00H 1.334(7) . ?
C8 N00J 1.407(6) . ?
C9 H9 0.9300 . ?
C9 C10 1.357(8) . ?
C9 N00J 1.363(7) . ?
C10 H10 0.9300 . ?
C10 C11 1.400(9) . ?
C11 H11 0.9300 . ?
C11 N00L 1.332(7) . ?
C12 N00G 1.352(6) . ?
C12 O11 1.221(6) . ?
C13 C14 1.527(7) . ?
C13 C15 1.543(7) . ?
C13 C16 1.547(7) . ?
C13 N00G 1.476(6) . ?
C14 H14A 0.9700 . ?
C14 H14B 0.9700 . ?
C14 O4 1.429(5) . ?
C15 H15A 0.9700 . ?
C15 H15B 0.9700 . ?
C15 O5 1.430(5) . ?
C16 H16A 0.9700 . ?
C16 H16B 0.9700 . ?
C16 O6 1.422(5) . ?
N00G H00G 0.8600 . ?
N00I N00K 1.365(6) . ?
N00J N00L 1.356(7) . ?
O1 V1 2.2398(9) 2_666 ?
O1 V1 2.2398(9) . ?
O1 V2 2.2435(8) 2_666 ?
O1 V2 2.2435(8) . ?
O1 V3 2.2426(8) 2_666 ?
O1 V3 2.2426(8) . ?
O2 H2A 0.853(9) . ?
O2 V1 1.849(4) . ?
O2 V2 1.792(4) . ?
O3 V1 1.800(4) . ?
O3 V3 1.852(4) . ?
O4 V2 2.002(3) . ?
O4 V3 2.039(3) . ?
O5 V1 2.035(3) 2_666 ?
O5 V3 2.001(3) . ?
O6 V1 2.016(3) 2_666 ?
O6 V2 2.043(4) . ?
O7 V2 1.606(3) . ?
O8 V1 1.606(4) . ?
O9 V2 1.861(3) 2_666 ?
O9 V3 1.800(4) . ?
O10 V3 1.612(3) . ?
V1 V2 3.0214(12) . ?
V1 V3 3.0233(12) . ?
V2 V3 3.0269(11) 2_666 ?
C17 H17 0.9300 . ?
C17 C18 1.387(11) . ?
C17 C21 1.407(11) . ?
C17 Co1 2.018(6) . ?
C18 H18 0.9300 . ?
C18 C19 1.427(9) . ?
C18 Co1 2.028(7) . ?
C19 H19 0.9300 . ?
C19 C20 1.424(10) . ?
C19 Co1 2.029(6) . ?
C20 H20 0.9300 . ?
C20 C21 1.447(9) . ?
C20 Co1 2.033(6) . ?
C21 H21 0.9300 . ?
C21 Co1 2.028(6) . ?
C22 H22 0.9300 . ?
C22 C23 1.398(10) . ?
C22 C26 1.411(10) . ?
C22 Co1 2.027(6) . ?
C23 H23 0.9300 . ?
C23 C24 1.419(9) . ?
C23 Co1 2.028(7) . ?
C24 H24 0.9300 . ?
C24 C25 1.441(10) . ?
C24 Co1 2.042(6) . ?
C25 H25 0.9300 . ?
C25 C26 1.396(9) . ?
C25 Co1 2.017(6) . ?
C26 H26 0.9300 . ?
C26 Co1 2.021(6) . ?
C27 H27A 0.9600 . ?
C27 H27B 0.9600 . ?
C27 H27C 0.9600 . ?
C27 C28 1.513(14) . ?
C28 N6 1.127(14) . ?
C29 H29A 0.9600 . ?
C29 H29B 0.9600 . ?
C29 H29C 0.9600 . ?
C29 C30 1.52(2) . ?
C30 N7 1.113(18) . ?
C31 H31A 0.9600 . ?
C31 H31B 0.9600 . ?
C31 H31C 0.9600 . ?
C31 C32 1.348(15) . ?
C32 N8 1.162(15) . ?
C33 H33A 0.9600 . ?
C33 H33B 0.9600 . ?
C33 H33C 0.9600 . ?
C33 C34 1.493(16) . ?
C34 N9 1.174(18) . ?
